data_1568986
loop_
_publ_author_name
'Zitzmann, Max'
'Hampel, Frank'
'Dube, Henry'

_publ_section_title
;
 A cross-conjugation approach for high-performance diaryl-hemithioindigo
 photoswitches.
;
_journal_issue 21
_journal_name_full 'Chemical science'
_journal_page_first 5734
_journal_page_last 5742
_journal_paper_doi 10.1039/d2sc06939c
_journal_volume 14
_journal_year 2023
_chemical_formula_moiety 'C25 H24 N2 O S'
_chemical_formula_sum 'C25 H24 N2 O S'
_chemical_formula_weight 400.52
_space_group_crystal_system monoclinic
_space_group_IT_number 14
_space_group_name_Hall '-P 2ybc'
_space_group_name_H-M_alt 'P 1 21/c 1'
_atom_sites_solution_hydrogens geom
_atom_sites_solution_primary dual
_audit_creation_date 2021-09-09
_audit_creation_method
;
Olex2 1.3
(compiled 2020.11.12 svn.r5f609507 for OlexSys, GUI svn.r6272)
;
_audit_update_record
;
2022-12-16 deposited with the CCDC.	2023-05-01 downloaded from the CCDC.
;
_cell_angle_alpha 90
_cell_angle_beta 100.735(6)
_cell_angle_gamma 90
_cell_formula_units_Z 4
_cell_length_a 9.9704(8)
_cell_length_b 21.4506(10)
_cell_length_c 9.7628(5)
_cell_measurement_reflns_used 2121
_cell_measurement_temperature 152.95(10)
_cell_measurement_theta_max 68.5360
_cell_measurement_theta_min 4.4940
_cell_volume 2051.4(2)
_computing_cell_refinement 'CrysAlisPro 1.171.40.67a (Rigaku OD, 2019)'
_computing_data_collection 'CrysAlisPro 1.171.40.67a (Rigaku OD, 2019)'
_computing_data_reduction 'CrysAlisPro 1.171.40.67a (Rigaku OD, 2019)'
_computing_molecular_graphics 'Olex2 1.3 (Dolomanov et al., 2009)'
_computing_publication_material 'Olex2 1.3 (Dolomanov et al., 2009)'
_computing_structure_refinement 'SHELXL 2018/3 (Sheldrick, 2015)'
_computing_structure_solution 'SHELXT  (Sheldrick, 2015)'
_diffrn_ambient_environment N~2~
_diffrn_ambient_temperature 152.95(10)
_diffrn_detector 'CCD plate'
_diffrn_detector_area_resol_mean 10.6144
_diffrn_detector_type Atlas
_diffrn_measured_fraction_theta_full 0.973
_diffrn_measured_fraction_theta_max 0.957
_diffrn_measurement_details
;
List of Runs (angles in degrees, time in seconds):

  # Type    Start    End  Width  t~exp~   \w     \q     \k     \f   Frames
#--------------------------------------------------------------------------
  1  \w   -114.00 -38.00   1.00   15.27    --  -42.06 -38.00-120.00   76
  2  \w   -108.00 -18.00   1.00   15.27    --  -42.06 -38.00 -60.00   90
  3  \w     72.00 159.00   1.00   61.09    --   98.29  61.00-120.00   87
  4  \w    104.00 172.00   1.00   61.09    --   98.29 125.00  90.00   68
  5  \w     33.00 126.00   1.00   61.09    --   98.29 -61.00  90.00   93
  6  \w     31.00 119.00   1.00   61.09    --   98.29 -61.00 -30.00   88
;
_diffrn_measurement_device 'four-circle diffractometer'
_diffrn_measurement_device_type 'SuperNova, Dual, Cu at home/near, Atlas'
_diffrn_measurement_method '\w scans'
_diffrn_orient_matrix_type 'CrysAlisPro convention (1999,Acta A55,543-557)'
_diffrn_orient_matrix_UB_11 -0.1189519000
_diffrn_orient_matrix_UB_12 -0.0260588000
_diffrn_orient_matrix_UB_13 0.0636203000
_diffrn_orient_matrix_UB_21 -0.0999534000
_diffrn_orient_matrix_UB_22 0.0149301000
_diffrn_orient_matrix_UB_23 -0.1363201000
_diffrn_orient_matrix_UB_31 0.0244007000
_diffrn_orient_matrix_UB_32 -0.0651852000
_diffrn_orient_matrix_UB_33 -0.0564462000
_diffrn_radiation_monochromator mirror
_diffrn_radiation_probe x-ray
_diffrn_radiation_type 'Cu K\a'
_diffrn_radiation_wavelength 1.54184
_diffrn_reflns_av_R_equivalents 0.0275
_diffrn_reflns_av_unetI/netI 0.0385
_diffrn_reflns_Laue_measured_fraction_full 0.973
_diffrn_reflns_Laue_measured_fraction_max 0.957
_diffrn_reflns_limit_h_max 11
_diffrn_reflns_limit_h_min -11
_diffrn_reflns_limit_k_max 17
_diffrn_reflns_limit_k_min -25
_diffrn_reflns_limit_l_max 10
_diffrn_reflns_limit_l_min -11
_diffrn_reflns_number 6287
_diffrn_reflns_point_group_measured_fraction_full 0.973
_diffrn_reflns_point_group_measured_fraction_max 0.957
_diffrn_reflns_theta_full 67.684
_diffrn_reflns_theta_max 69.260
_diffrn_reflns_theta_min 4.514
_diffrn_source 'micro-focus sealed X-ray tube'
_diffrn_source_type 'SuperNova (Cu) X-ray Source'
_exptl_absorpt_coefficient_mu 1.537
_exptl_absorpt_correction_T_max 1.000
_exptl_absorpt_correction_T_min 0.807
_exptl_absorpt_correction_type gaussian
_exptl_absorpt_process_details
;
CrysAlisPro 1.171.40.67a (Rigaku Oxford Diffraction, 2019)
Numerical absorption correction based on gaussian integration over
			a multifaceted crystal model
Empirical absorption correction using spherical harmonics,
 implemented in SCALE3 ABSPACK scaling algorithm.
;
_exptl_crystal_colour 'clear reddish red'
_exptl_crystal_colour_lustre clear
_exptl_crystal_colour_modifier reddish
_exptl_crystal_colour_primary red
_exptl_crystal_density_diffrn 1.297
_exptl_crystal_description needle
_exptl_crystal_F_000 848
_exptl_crystal_recrystallization_method
'The material was recrystallised from a mixture of MeOH and i-Hexane  by solvent layering'
_exptl_crystal_size_max 0.254
_exptl_crystal_size_mid 0.05
_exptl_crystal_size_min 0.046
_refine_diff_density_max 0.602
_refine_diff_density_min -0.495
_refine_diff_density_rms 0.069
_refine_ls_extinction_method none
_refine_ls_goodness_of_fit_ref 1.049
_refine_ls_hydrogen_treatment constr
_refine_ls_matrix_type full
_refine_ls_number_parameters 266
_refine_ls_number_reflns 3658
_refine_ls_number_restraints 0
_refine_ls_restrained_S_all 1.049
_refine_ls_R_factor_all 0.0789
_refine_ls_R_factor_gt 0.0677
_refine_ls_shift/su_max 0.000
_refine_ls_shift/su_mean 0.000
_refine_ls_structure_factor_coef Fsqd
_refine_ls_weighting_details 'w=1/[\s^2^(Fo^2^)+(0.0951P)^2^+2.2824P] where P=(Fo^2^+2Fc^2^)/3'
_refine_ls_weighting_scheme calc
_refine_ls_wR_factor_gt 0.1780
_refine_ls_wR_factor_ref 0.1891
_reflns_Friedel_coverage 0.000
_reflns_number_gt 3060
_reflns_number_total 3658
_reflns_threshold_expression 'I > 2\s(I)'
_cod_data_source_file d2sc06939c3.cif
_cod_data_source_block 21dub_mz08_2
_cod_depositor_comments 'Adding full bibliography for 1568986--1568991.cif.'
_cod_database_code 1568986
_shelx_shelxl_version_number 2018/3
_chemical_oxdiff_formula 'C25 H24 N2 O S'
_chemical_oxdiff_usercomment MZ-198
_shelx_space_group_comment
;
The symmetry employed for this shelxl refinement is uniquely defined
by the following loop, which should always be used as a source of
symmetry information in preference to the above space-group names.
They are only intended as comments.
;
_reflns_odcompleteness_completeness 98.37
_reflns_odcompleteness_iscentric 1
_reflns_odcompleteness_theta 64.99
_olex2_refinement_description
;
1. Fixed Uiso
 At 1.2 times of:
  All C(H) groups
 At 1.5 times of:
  All C(H,H,H) groups
2.a Aromatic/amide H refined with riding coordinates:
 C14(H14), C15(H15), C16(H16), C17(H17), C22(H22), C23(H23), C25(H25),
 C26(H26), C32(H32), C33(H33), C35(H35), C36(H36)
2.b Idealised Me refined as rotating group:
 C28(H28A,H28B,H28C), C29(H29A,H29B,H29C), C38(H38A,H38B,H38C), C39(H39A,H39B,
 H39C)
;
_olex2_date_sample_data_collection 2021-09-07
_olex2_diffrn_ambient_temperature_device 'Cryojet - Oxford Instruments'
_olex2_exptl_crystal_mounting_method 'The crystal was mounted on a mylar loop in perfluoroether oil'
_olex2_submission_original_sample_id MZ198
_olex2_submission_special_instructions 'No special instructions were received'
_oxdiff_exptl_absorpt_empirical_details
;
Empirical correction (ABSPACK) includes:
- Absorption correction using spherical harmonics
- Frame scaling
;
_oxdiff_exptl_absorpt_empirical_full_max 1.271
_oxdiff_exptl_absorpt_empirical_full_min 0.854

loop_
_space_group_symop_operation_xyz
'x, y, z'
'-x, y+1/2, -z+1/2'
'-x, -y, -z'
'x, -y-1/2, z-1/2'

loop_
_atom_site_label
_atom_site_type_symbol
_atom_site_fract_x
_atom_site_fract_y
_atom_site_fract_z
_atom_site_U_iso_or_equiv
_atom_site_adp_type
_atom_site_occupancy
_atom_site_site_symmetry_order
_atom_site_calc_flag
_atom_site_refinement_flags_posn
_atom_site_refinement_flags_adp
_atom_site_refinement_flags_occupancy
_atom_site_disorder_assembly
_atom_site_disorder_group
S12 S 0.23202(9) 0.31002(4) 0.52178(9) 0.0438(3) Uani 1 1 d . . . . .
O19 O 0.2194(3) 0.14155(11) 0.3823(3) 0.0452(6) Uani 1 1 d . . . . .
N27 N 0.7190(3) 0.46998(13) 0.3367(3) 0.0443(7) Uani 1 1 d . . . . .
N37 N 0.7328(3) 0.02895(12) 0.3405(3) 0.0388(6) Uani 1 1 d . . . . .
C1 C 0.4253(3) 0.24762(13) 0.4019(3) 0.0291(6) Uani 1 1 d . . . . .
C11 C 0.3024(3) 0.24528(13) 0.4456(3) 0.0302(6) Uani 1 1 d . . . . .
C13 C 0.1009(3) 0.26486(15) 0.5654(3) 0.0347(7) Uani 1 1 d . . . . .
C14 C 0.0045(3) 0.28637(16) 0.6405(3) 0.0392(7) Uani 1 1 d . . . . .
H14 H 0.007220 0.327299 0.672351 0.047 Uiso 1 1 calc R U . . .
C15 C -0.0952(3) 0.24583(17) 0.6669(3) 0.0431(8) Uani 1 1 d . . . . .
H15 H -0.158406 0.259077 0.719722 0.052 Uiso 1 1 calc R U . . .
C16 C -0.1018(3) 0.18434(17) 0.6142(4) 0.0444(8) Uani 1 1 d . . . . .
H16 H -0.171031 0.157817 0.630209 0.053 Uiso 1 1 calc R U . . .
C17 C -0.0067(3) 0.16337(15) 0.5395(3) 0.0396(7) Uani 1 1 d . . . . .
H17 H -0.011264 0.122924 0.504605 0.048 Uiso 1 1 calc R U . . .
C18 C 0.0973(3) 0.20390(14) 0.5167(3) 0.0334(7) Uani 1 1 d . . . . .
C19 C 0.2116(3) 0.18687(15) 0.4416(3) 0.0325(7) Uani 1 1 d . . . . .
C21 C 0.4978(3) 0.30615(13) 0.3837(3) 0.0268(6) Uani 1 1 d . . . . .
C22 C 0.6423(3) 0.30718(13) 0.4051(3) 0.0336(7) Uani 1 1 d . . . . .
H22 H 0.690129 0.270347 0.429030 0.040 Uiso 1 1 calc R U . . .
C23 C 0.7128(3) 0.35994(15) 0.3920(3) 0.0354(7) Uani 1 1 d . . . . .
H23 H 0.807654 0.358522 0.408804 0.043 Uiso 1 1 calc R U . . .
C24 C 0.6474(3) 0.41636(14) 0.3542(3) 0.0335(7) Uani 1 1 d . . . . .
C25 C 0.5034(3) 0.41641(14) 0.3297(3) 0.0350(7) Uani 1 1 d . . . . .
H25 H 0.456528 0.453262 0.303403 0.042 Uiso 1 1 calc R U . . .
C26 C 0.4315(3) 0.36320(14) 0.3441(3) 0.0328(6) Uani 1 1 d . . . . .
H26 H 0.336667 0.364715 0.327273 0.039 Uiso 1 1 calc R U . . .
C28 C 0.8647(4) 0.46829(19) 0.3566(4) 0.0531(9) Uani 1 1 d . . . . .
H28A H 0.901414 0.456272 0.450862 0.080 Uiso 1 1 calc R U . . .
H28B H 0.898433 0.508842 0.338785 0.080 Uiso 1 1 calc R U . . .
H28C H 0.892196 0.438618 0.293562 0.080 Uiso 1 1 calc R U . . .
C29 C 0.6532(4) 0.52928(15) 0.3213(4) 0.0496(9) Uani 1 1 d . . . . .
H29A H 0.585883 0.529710 0.236971 0.074 Uiso 1 1 calc R U . . .
H29B H 0.719658 0.561242 0.316893 0.074 Uiso 1 1 calc R U . . .
H29C H 0.609670 0.536807 0.399521 0.074 Uiso 1 1 calc R U . . .
C31 C 0.4985(3) 0.18944(13) 0.3823(3) 0.0292(6) Uani 1 1 d . . . . .
C32 C 0.5224(3) 0.14415(13) 0.4862(3) 0.0309(6) Uani 1 1 d . . . . .
H32 H 0.484411 0.149185 0.565538 0.037 Uiso 1 1 calc R U . . .
C33 C 0.6009(3) 0.09200(13) 0.4750(3) 0.0311(6) Uani 1 1 d . . . . .
H33 H 0.615123 0.062868 0.546824 0.037 Uiso 1 1 calc R U . . .
C34 C 0.6594(3) 0.08244(13) 0.3567(3) 0.0300(6) Uani 1 1 d . . . . .
C35 C 0.6364(3) 0.12843(13) 0.2516(3) 0.0322(6) Uani 1 1 d . . . . .
H35 H 0.673785 0.123517 0.171845 0.039 Uiso 1 1 calc R U . . .
C36 C 0.5594(3) 0.18048(13) 0.2657(3) 0.0311(6) Uani 1 1 d . . . . .
H36 H 0.547440 0.210520 0.195745 0.037 Uiso 1 1 calc R U . . .
C38 C 0.7666(4) -0.01465(16) 0.4544(4) 0.0484(9) Uani 1 1 d . . . . .
H38A H 0.828936 0.004578 0.529254 0.073 Uiso 1 1 calc R U . . .
H38B H 0.808467 -0.050952 0.423004 0.073 Uiso 1 1 calc R U . . .
H38C H 0.684986 -0.026577 0.486492 0.073 Uiso 1 1 calc R U . . .
C39 C 0.8111(4) 0.02549(17) 0.2305(4) 0.0493(9) Uani 1 1 d . . . . .
H39A H 0.752345 0.032974 0.142412 0.074 Uiso 1 1 calc R U . . .
H39B H 0.851216 -0.015187 0.230106 0.074 Uiso 1 1 calc R U . . .
H39C H 0.882025 0.056387 0.245867 0.074 Uiso 1 1 calc R U . . .

loop_
_atom_site_aniso_label
_atom_site_aniso_U_11
_atom_site_aniso_U_22
_atom_site_aniso_U_33
_atom_site_aniso_U_23
_atom_site_aniso_U_13
_atom_site_aniso_U_12
S12 0.0458(5) 0.0385(5) 0.0520(5) -0.0067(3) 0.0215(4) -0.0029(3)
O19 0.0481(14) 0.0374(13) 0.0525(14) 0.0072(11) 0.0153(11) -0.0004(10)
N27 0.0514(17) 0.0352(14) 0.0474(16) -0.0012(12) 0.0125(13) -0.0096(12)
N37 0.0505(16) 0.0314(13) 0.0397(15) 0.0066(11) 0.0221(12) 0.0121(12)
C1 0.0392(16) 0.0297(14) 0.0197(13) 0.0019(11) 0.0092(11) 0.0044(12)
C11 0.0383(16) 0.0264(14) 0.0283(14) 0.0008(11) 0.0126(12) -0.0001(12)
C13 0.0354(16) 0.0413(16) 0.0283(15) 0.0028(12) 0.0079(12) 0.0061(13)
C14 0.0394(17) 0.0406(17) 0.0385(17) -0.0031(14) 0.0095(13) 0.0033(14)
C15 0.0336(17) 0.062(2) 0.0371(17) 0.0037(15) 0.0143(13) 0.0057(15)
C16 0.0343(17) 0.052(2) 0.0488(19) 0.0116(16) 0.0131(14) -0.0067(14)
C17 0.0405(18) 0.0362(16) 0.0429(18) 0.0049(13) 0.0097(14) -0.0027(13)
C18 0.0313(15) 0.0375(15) 0.0316(15) 0.0055(13) 0.0058(12) -0.0022(12)
C19 0.0327(16) 0.0458(18) 0.0193(13) -0.0037(12) 0.0061(11) -0.0098(13)
C21 0.0330(15) 0.0282(14) 0.0213(12) 0.0001(10) 0.0107(11) 0.0026(11)
C22 0.0476(18) 0.0262(14) 0.0246(14) -0.0019(11) 0.0011(12) 0.0083(12)
C23 0.0318(16) 0.0482(18) 0.0275(14) -0.0040(13) 0.0087(12) -0.0028(13)
C24 0.0495(18) 0.0308(15) 0.0218(13) -0.0024(11) 0.0107(12) -0.0113(13)
C25 0.0486(18) 0.0276(14) 0.0313(15) 0.0026(12) 0.0141(13) 0.0052(13)
C26 0.0336(15) 0.0370(16) 0.0305(14) 0.0046(12) 0.0133(12) 0.0022(12)
C28 0.053(2) 0.056(2) 0.053(2) -0.0065(17) 0.0172(17) -0.0221(18)
C29 0.066(2) 0.0304(16) 0.057(2) 0.0017(15) 0.0210(18) -0.0081(15)
C31 0.0362(16) 0.0264(14) 0.0273(14) 0.0017(11) 0.0115(12) 0.0015(11)
C32 0.0373(16) 0.0319(14) 0.0264(14) 0.0021(11) 0.0137(11) 0.0026(12)
C33 0.0395(16) 0.0288(14) 0.0266(14) 0.0066(11) 0.0107(12) 0.0015(12)
C34 0.0353(15) 0.0259(13) 0.0308(14) 0.0012(11) 0.0113(12) 0.0018(11)
C35 0.0457(17) 0.0292(14) 0.0261(14) 0.0005(11) 0.0180(12) 0.0016(12)
C36 0.0426(17) 0.0272(14) 0.0263(14) 0.0042(11) 0.0136(12) 0.0013(12)
C38 0.060(2) 0.0405(18) 0.048(2) 0.0127(15) 0.0184(17) 0.0192(16)
C39 0.063(2) 0.0409(18) 0.053(2) 0.0051(15) 0.0333(18) 0.0141(16)

loop_
_atom_type_symbol
_atom_type_description
_atom_type_scat_dispersion_real
_atom_type_scat_dispersion_imag
_atom_type_scat_source
C C 0.0181 0.0091 'International Tables Vol C Tables 4.2.6.8 and 6.1.1.4'
H H 0.0000 0.0000 'International Tables Vol C Tables 4.2.6.8 and 6.1.1.4'
N N 0.0311 0.0180 'International Tables Vol C Tables 4.2.6.8 and 6.1.1.4'
O O 0.0492 0.0322 'International Tables Vol C Tables 4.2.6.8 and 6.1.1.4'
S S 0.3331 0.5567 'International Tables Vol C Tables 4.2.6.8 and 6.1.1.4'

loop_
_exptl_crystal_face_index_h
_exptl_crystal_face_index_k
_exptl_crystal_face_index_l
_exptl_crystal_face_perp_dist
-2 13 0 0.0250
2 -13 0 0.0250
0 -1 -6 0.1180
0 1 6 0.1180
-1 14 1 0.0306
1 -14 -1 0.0306
-6 -3 0 0.0230
6 3 0 0.0230

loop_
_geom_angle_atom_site_label_1
_geom_angle_atom_site_label_2
_geom_angle_atom_site_label_3
_geom_angle
_geom_angle_site_symmetry_1
_geom_angle_site_symmetry_3
_geom_angle_publ_flag
C13 S12 C11 92.33(14) . . ?
C24 N27 C28 119.9(3) . . ?
C24 N27 C29 121.1(3) . . ?
C29 N27 C28 118.2(3) . . ?
C34 N37 C38 120.1(3) . . ?
C34 N37 C39 119.9(3) . . ?
C39 N37 C38 117.3(3) . . ?
C11 C1 C21 123.7(2) . . ?
C11 C1 C31 120.1(3) . . ?
C21 C1 C31 116.0(2) . . ?
C1 C11 S12 123.1(2) . . ?
C1 C11 C19 125.2(3) . . ?
C19 C11 S12 111.6(2) . . ?
C14 C13 S12 124.6(3) . . ?
C18 C13 S12 114.3(2) . . ?
C18 C13 C14 121.1(3) . . ?
C13 C14 H14 120.6 . . ?
C15 C14 C13 118.8(3) . . ?
C15 C14 H14 120.6 . . ?
C14 C15 H15 119.8 . . ?
C14 C15 C16 120.4(3) . . ?
C16 C15 H15 119.8 . . ?
C15 C16 H16 119.7 . . ?
C17 C16 C15 120.6(3) . . ?
C17 C16 H16 119.7 . . ?
C16 C17 H17 120.5 . . ?
C16 C17 C18 119.0(3) . . ?
C18 C17 H17 120.5 . . ?
C13 C18 C17 120.1(3) . . ?
C13 C18 C19 114.8(3) . . ?
C17 C18 C19 125.0(3) . . ?
O19 C19 C11 127.6(3) . . ?
O19 C19 C18 125.5(3) . . ?
C18 C19 C11 106.5(2) . . ?
C22 C21 C1 120.2(2) . . ?
C26 C21 C1 123.8(3) . . ?
C26 C21 C22 116.0(3) . . ?
C21 C22 H22 118.9 . . ?
C23 C22 C21 122.1(3) . . ?
C23 C22 H22 118.9 . . ?
C22 C23 H23 119.1 . . ?
C22 C23 C24 121.8(3) . . ?
C24 C23 H23 119.1 . . ?
N27 C24 C23 122.0(3) . . ?
N27 C24 C25 120.8(3) . . ?
C23 C24 C25 117.2(3) . . ?
C24 C25 H25 119.4 . . ?
C26 C25 C24 121.2(3) . . ?
C26 C25 H25 119.4 . . ?
C21 C26 H26 119.2 . . ?
C25 C26 C21 121.6(3) . . ?
C25 C26 H26 119.2 . . ?
N27 C28 H28A 109.5 . . ?
N27 C28 H28B 109.5 . . ?
N27 C28 H28C 109.5 . . ?
H28A C28 H28B 109.5 . . ?
H28A C28 H28C 109.5 . . ?
H28B C28 H28C 109.5 . . ?
N27 C29 H29A 109.5 . . ?
N27 C29 H29B 109.5 . . ?
N27 C29 H29C 109.5 . . ?
H29A C29 H29B 109.5 . . ?
H29A C29 H29C 109.5 . . ?
H29B C29 H29C 109.5 . . ?
C32 C31 C1 121.1(2) . . ?
C32 C31 C36 117.1(3) . . ?
C36 C31 C1 121.4(2) . . ?
C31 C32 H32 119.0 . . ?
C33 C32 C31 122.0(3) . . ?
C33 C32 H32 119.0 . . ?
C32 C33 H33 119.6 . . ?
C32 C33 C34 120.8(3) . . ?
C34 C33 H33 119.6 . . ?
N37 C34 C33 121.6(3) . . ?
N37 C34 C35 120.9(3) . . ?
C33 C34 C35 117.4(3) . . ?
C34 C35 H35 119.6 . . ?
C36 C35 C34 120.9(3) . . ?
C36 C35 H35 119.6 . . ?
C31 C36 H36 119.1 . . ?
C35 C36 C31 121.8(3) . . ?
C35 C36 H36 119.1 . . ?
N37 C38 H38A 109.5 . . ?
N37 C38 H38B 109.5 . . ?
N37 C38 H38C 109.5 . . ?
H38A C38 H38B 109.5 . . ?
H38A C38 H38C 109.5 . . ?
H38B C38 H38C 109.5 . . ?
N37 C39 H39A 109.5 . . ?
N37 C39 H39B 109.5 . . ?
N37 C39 H39C 109.5 . . ?
H39A C39 H39B 109.5 . . ?
H39A C39 H39C 109.5 . . ?
H39B C39 H39C 109.5 . . ?

loop_
_geom_bond_atom_site_label_1
_geom_bond_atom_site_label_2
_geom_bond_distance
_geom_bond_site_symmetry_2
_geom_bond_publ_flag
S12 C11 1.780(3) . ?
S12 C13 1.742(3) . ?
O19 C19 1.141(4) . ?
N27 C24 1.381(4) . ?
N27 C28 1.430(5) . ?
N27 C29 1.427(5) . ?
N37 C34 1.386(4) . ?
N37 C38 1.443(4) . ?
N37 C39 1.443(4) . ?
C1 C11 1.371(4) . ?
C1 C21 1.476(4) . ?
C1 C31 1.476(4) . ?
C11 C19 1.542(4) . ?
C13 C14 1.392(4) . ?
C13 C18 1.390(5) . ?
C14 H14 0.9300 . ?
C14 C15 1.381(5) . ?
C15 H15 0.9300 . ?
C15 C16 1.413(5) . ?
C16 H16 0.9300 . ?
C16 C17 1.375(5) . ?
C17 H17 0.9300 . ?
C17 C18 1.402(4) . ?
C18 C19 1.510(4) . ?
C21 C22 1.417(4) . ?
C21 C26 1.410(4) . ?
C22 H22 0.9300 . ?
C22 C23 1.351(4) . ?
C23 H23 0.9300 . ?
C23 C24 1.392(5) . ?
C24 C25 1.410(5) . ?
C25 H25 0.9300 . ?
C25 C26 1.369(4) . ?
C26 H26 0.9300 . ?
C28 H28A 0.9600 . ?
C28 H28B 0.9600 . ?
C28 H28C 0.9600 . ?
C29 H29A 0.9600 . ?
C29 H29B 0.9600 . ?
C29 H29C 0.9600 . ?
C31 C32 1.392(4) . ?
C31 C36 1.400(4) . ?
C32 H32 0.9300 . ?
C32 C33 1.381(4) . ?
C33 H33 0.9300 . ?
C33 C34 1.403(4) . ?
C34 C35 1.411(4) . ?
C35 H35 0.9300 . ?
C35 C36 1.376(4) . ?
C36 H36 0.9300 . ?
C38 H38A 0.9600 . ?
C38 H38B 0.9600 . ?
C38 H38C 0.9600 . ?
C39 H39A 0.9600 . ?
C39 H39B 0.9600 . ?
C39 H39C 0.9600 . ?

loop_
_geom_torsion_atom_site_label_1
_geom_torsion_atom_site_label_2
_geom_torsion_atom_site_label_3
_geom_torsion_atom_site_label_4
_geom_torsion
_geom_torsion_site_symmetry_1
_geom_torsion_site_symmetry_2
_geom_torsion_site_symmetry_3
_geom_torsion_site_symmetry_4
_geom_torsion_publ_flag
S12 C11 C19 O19 168.1(3) . . . . ?
S12 C11 C19 C18 -4.8(3) . . . . ?
S12 C13 C14 C15 179.3(3) . . . . ?
S12 C13 C18 C17 -177.3(2) . . . . ?
S12 C13 C18 C19 3.0(3) . . . . ?
N27 C24 C25 C26 178.7(3) . . . . ?
N37 C34 C35 C36 177.7(3) . . . . ?
C1 C11 C19 O19 -14.5(5) . . . . ?
C1 C11 C19 C18 172.7(3) . . . . ?
C1 C21 C22 C23 -178.8(3) . . . . ?
C1 C21 C26 C25 179.4(3) . . . . ?
C1 C31 C32 C33 -174.2(3) . . . . ?
C1 C31 C36 C35 175.1(3) . . . . ?
C11 S12 C13 C14 175.9(3) . . . . ?
C11 S12 C13 C18 -5.1(3) . . . . ?
C11 C1 C21 C22 149.3(3) . . . . ?
C11 C1 C21 C26 -31.1(4) . . . . ?
C11 C1 C31 C32 -50.6(4) . . . . ?
C11 C1 C31 C36 136.4(3) . . . . ?
C13 S12 C11 C1 -171.9(3) . . . . ?
C13 S12 C11 C19 5.6(2) . . . . ?
C13 C14 C15 C16 -2.2(5) . . . . ?
C13 C18 C19 O19 -171.8(3) . . . . ?
C13 C18 C19 C11 1.2(3) . . . . ?
C14 C13 C18 C17 1.8(5) . . . . ?
C14 C13 C18 C19 -177.9(3) . . . . ?
C14 C15 C16 C17 2.0(5) . . . . ?
C15 C16 C17 C18 0.2(5) . . . . ?
C16 C17 C18 C13 -2.0(5) . . . . ?
C16 C17 C18 C19 177.6(3) . . . . ?
C17 C18 C19 O19 8.5(5) . . . . ?
C17 C18 C19 C11 -178.5(3) . . . . ?
C18 C13 C14 C15 0.4(5) . . . . ?
C21 C1 C11 S12 -14.1(4) . . . . ?
C21 C1 C11 C19 168.7(3) . . . . ?
C21 C1 C31 C32 124.3(3) . . . . ?
C21 C1 C31 C36 -48.7(4) . . . . ?
C21 C22 C23 C24 -1.2(4) . . . . ?
C22 C21 C26 C25 -1.0(4) . . . . ?
C22 C23 C24 N27 -178.0(3) . . . . ?
C22 C23 C24 C25 0.0(4) . . . . ?
C23 C24 C25 C26 0.6(4) . . . . ?
C24 C25 C26 C21 0.0(4) . . . . ?
C26 C21 C22 C23 1.6(4) . . . . ?
C28 N27 C24 C23 0.5(5) . . . . ?
C28 N27 C24 C25 -177.5(3) . . . . ?
C29 N27 C24 C23 -169.2(3) . . . . ?
C29 N27 C24 C25 12.8(5) . . . . ?
C31 C1 C11 S12 160.4(2) . . . . ?
C31 C1 C11 C19 -16.8(4) . . . . ?
C31 C1 C21 C22 -25.4(4) . . . . ?
C31 C1 C21 C26 154.1(3) . . . . ?
C31 C32 C33 C34 -0.4(5) . . . . ?
C32 C31 C36 C35 1.8(5) . . . . ?
C32 C33 C34 N37 -176.8(3) . . . . ?
C32 C33 C34 C35 0.9(4) . . . . ?
C33 C34 C35 C36 0.0(5) . . . . ?
C34 C35 C36 C31 -1.4(5) . . . . ?
C36 C31 C32 C33 -0.9(5) . . . . ?
C38 N37 C34 C33 -8.4(5) . . . . ?
C38 N37 C34 C35 174.0(3) . . . . ?
C39 N37 C34 C33 -169.1(3) . . . . ?
C39 N37 C34 C35 13.3(5) . . . . ?

loop_
_exptl_oxdiff_crystal_face_indexfrac_h
_exptl_oxdiff_crystal_face_indexfrac_k
_exptl_oxdiff_crystal_face_indexfrac_l
_exptl_oxdiff_crystal_face_x
_exptl_oxdiff_crystal_face_y
_exptl_oxdiff_crystal_face_z
-1.6734 13.4558 0.0838 -0.1463 0.3567 -0.9227
1.6734 -13.4558 -0.0838 0.1463 -0.3567 0.9227
-0.1206 -1.1720 -6.1793 -0.3482 0.8369 0.4223
0.1206 1.1720 6.1793 0.3482 -0.8369 -0.4223
-0.8977 13.7347 0.7771 -0.2017 0.1889 -0.9611
0.8977 -13.7347 -0.7771 0.2017 -0.1889 0.9611
-6.1803 -3.2859 0.0195 0.8220 0.5660 0.0623
6.1803 3.2859 -0.0195 -0.8220 -0.5660 -0.0623
